data_1515059
loop_
_publ_author_name
'Ch\'avez, Patricia'
'Kirsch, Jonathan'
'H\"ovelmann, Claas H.'
'Streuff, Jan'
'Mart\'inez-Belmonte, Marta'
'Escudero-Ad\'an, Eduardo C.'
'Martin, Eddy'
'Mu\~niz, Kilian'

_publ_section_title
;
 Metal-free diamination of alkenes employing bromide catalysis
;
_journal_issue 7
_journal_name_full 'Chemical Science'
_journal_page_first 2375
_journal_paper_doi 10.1039/c2sc20242e
_journal_volume 3
_journal_year 2012
_chemical_formula_sum 'C10 H18 N2 O4 S'
_chemical_formula_weight 262.32
_chemical_name_systematic
;
?
;
_space_group_IT_number 14
_symmetry_cell_setting monoclinic
_symmetry_space_group_name_Hall '-P 2ybc'
_symmetry_space_group_name_H-M 'P 1 21/c 1'
_atom_sites_solution_hydrogens geom
_atom_sites_solution_primary direct
_atom_sites_solution_secondary difmap
_audit_creation_method SHELXL-97
_cell_angle_alpha 90.00
_cell_angle_beta 92.891(3)
_cell_angle_gamma 90.00
_cell_formula_units_Z 4
_cell_length_a 10.5431(11)
_cell_length_b 9.8350(12)
_cell_length_c 12.1245(10)
_cell_measurement_reflns_used 1285
_cell_measurement_temperature 100(2)
_cell_measurement_theta_max 28.96
_cell_measurement_theta_min 2.67
_cell_volume 1255.6(2)
_computing_cell_refinement 'Bruker APEX2 v2009.1-0'
_computing_data_collection 'Bruker APEX2 v2009.1-0'
_computing_data_reduction 'Bruker SAINT V7.60A'
_computing_molecular_graphics 'Bruker SHELXTL'
_computing_publication_material 'Bruker SHELXTL'
_computing_structure_refinement 'SHELXS-97 (Sheldrick, 2008)'
_computing_structure_solution SIR2008
_diffrn_ambient_temperature 100(2)
_diffrn_detector_area_resol_mean 512
_diffrn_detector_type '4K CCD area detector APEX II'
_diffrn_measured_fraction_theta_full 0.975
_diffrn_measured_fraction_theta_max 0.838
_diffrn_measurement_device_type 'Kappa 4-axis goniometer bruker-nonius'
_diffrn_measurement_method
;
Fullsphere data collection, phi and omega scans
;
_diffrn_measurement_specimen_support 'magnetic support whith 10 micron nylon fiber cryoloop'
_diffrn_radiation_monochromator 'Multilayer Montel 200 mirrors'
_diffrn_radiation_type MoK\a
_diffrn_radiation_wavelength 0.71073
_diffrn_reflns_av_R_equivalents 0.0607
_diffrn_reflns_av_sigmaI/netI 0.1074
_diffrn_reflns_limit_h_max 11
_diffrn_reflns_limit_h_min -14
_diffrn_reflns_limit_k_max 12
_diffrn_reflns_limit_k_min -12
_diffrn_reflns_limit_l_max 16
_diffrn_reflns_limit_l_min -14
_diffrn_reflns_number 5723
_diffrn_reflns_theta_full 25.00
_diffrn_reflns_theta_max 29.67
_diffrn_reflns_theta_min 1.93
_diffrn_source 'rotating anode X-ray tube'
_diffrn_source_current 70
_diffrn_source_power 50
_diffrn_source_size '3 mm x 0.3 mm fine focus'
_diffrn_source_type 'Bruker-Nonius FR 591'
_exptl_absorpt_coefficient_mu 0.264
_exptl_absorpt_correction_T_max 1.0
_exptl_absorpt_correction_T_min 0.95
_exptl_absorpt_correction_type empirical
_exptl_absorpt_process_details
;
SADABS Version 2008/1 Bruker-Nonius
Blessing, Acta Cryst. (1995) A51 33-38
;
_exptl_crystal_colour colourless
_exptl_crystal_density_diffrn 1.388
_exptl_crystal_density_method 'not measured'
_exptl_crystal_description needle
_exptl_crystal_F_000 560
_exptl_crystal_size_max 0.25
_exptl_crystal_size_mid 0.05
_exptl_crystal_size_min 0.05
_refine_diff_density_max 0.997
_refine_diff_density_min -0.668
_refine_diff_density_rms 0.102
_refine_ls_extinction_method none
_refine_ls_goodness_of_fit_ref 1.055
_refine_ls_hydrogen_treatment noref
_refine_ls_matrix_type full
_refine_ls_number_parameters 157
_refine_ls_number_reflns 2977
_refine_ls_number_restraints 0
_refine_ls_restrained_S_all 1.055
_refine_ls_R_factor_all 0.1069
_refine_ls_R_factor_gt 0.0724
_refine_ls_shift/su_max 0.000
_refine_ls_shift/su_mean 0.000
_refine_ls_structure_factor_coef Fsqd
_refine_ls_weighting_details 'calc w=1/[\s^2^(Fo^2^)+(0.0824P)^2^+1.2937P] where P=(Fo^2^+2Fc^2^)/3'
_refine_ls_weighting_scheme calc
_refine_ls_wR_factor_gt 0.1810
_refine_ls_wR_factor_ref 0.2067
_reflns_number_gt 2019
_reflns_number_total 2977
_reflns_threshold_expression >2sigma(I)
_cod_data_source_file c2sc20242e.txt
_cod_data_source_block mo_pcv839_0m
_cod_depositor_comments
;
The following automatic conversions were performed:
'_diffrn_measurement_specimen_suppport' tag replaced with
'_diffrn_measurement_specimen_support'.

Automatic conversion script
Id: cif_correct_tags 1440 2010-10-19 06:21:57Z saulius 

The following automatic conversions were performed:

'_symmetry_cell_setting' value 'Monoclinic' changed to 'monoclinic'
according to
/usr/data/users/saulius/automatic-downloads/retrospective/RSC/lib/dictionaries/cif_core.dic
dictionary named 'cif_core.dic' version 2.4.2 from 2011-04-26.

Automatic conversion script
Id: cif_fix_values 2281 2013-09-26 08:29:07Z andrius 
;
_cod_original_sg_symbol_H-M P2(1)/c
_cod_database_code 1515059

loop_
_symmetry_equiv_pos_as_xyz
'x, y, z'
'-x, y+1/2, -z+1/2'
'-x, -y, -z'
'x, -y-1/2, z-1/2'

loop_
_atom_site_label
_atom_site_type_symbol
_atom_site_fract_x
_atom_site_fract_y
_atom_site_fract_z
_atom_site_U_iso_or_equiv
_atom_site_adp_type
_atom_site_occupancy
_atom_site_symmetry_multiplicity
_atom_site_calc_flag
_atom_site_refinement_flags
S1 S 0.59265(8) 0.39015(9) 0.19630(6) 0.0238(3) Uani 1 1 d .
O1 O 0.5739(2) 0.3995(3) 0.31156(19) 0.0321(7) Uani 1 1 d .
O4 O 0.7937(2) 0.0672(3) 0.19162(19) 0.0277(6) Uani 1 1 d .
O3 O 0.8173(2) 0.2687(3) 0.28352(19) 0.0280(6) Uani 1 1 d .
O2 O 0.6617(2) 0.4939(3) 0.1462(2) 0.0313(6) Uani 1 1 d .
C2 C 0.2763(3) 0.2238(5) 0.0993(3) 0.0325(9) Uani 1 1 d .
H2A H 0.1972 0.2766 0.0853 0.039 Uiso 1 1 calc R
H2B H 0.2533 0.1303 0.1211 0.039 Uiso 1 1 calc R
C6 C 0.7614(3) 0.1813(4) 0.2125(3) 0.0221(7) Uani 1 1 d .
C7 C 0.9196(3) 0.2261(4) 0.3638(3) 0.0286(9) Uani 1 1 d .
C3 C 0.3529(3) 0.2203(4) -0.0047(3) 0.0255(8) Uani 1 1 d .
H3A H 0.3114 0.2764 -0.0640 0.031 Uiso 1 1 calc R
H3B H 0.3609 0.1260 -0.0320 0.031 Uiso 1 1 calc R
N1 N 0.4562(3) 0.3666(3) 0.1278(2) 0.0241(7) Uani 1 1 d .
N2 N 0.6549(3) 0.2407(3) 0.1620(2) 0.0256(7) Uani 1 1 d .
C5 C 0.5805(3) 0.1720(4) 0.0717(3) 0.0225(7) Uani 1 1 d .
H5A H 0.5372 0.0904 0.0994 0.027 Uiso 1 1 calc R
H5B H 0.6358 0.1445 0.0120 0.027 Uiso 1 1 calc R
C8 C 0.8640(5) 0.1161(5) 0.4365(4) 0.0541(14) Uani 1 1 d .
H8A H 0.7791 0.1435 0.4572 0.081 Uiso 1 1 calc R
H8B H 0.9192 0.1040 0.5033 0.081 Uiso 1 1 calc R
H8C H 0.8583 0.0302 0.3955 0.081 Uiso 1 1 calc R
C1 C 0.3583(3) 0.2899(4) 0.1897(3) 0.0275(8) Uani 1 1 d .
H1A H 0.3989 0.2207 0.2391 0.033 Uiso 1 1 calc R
H1B H 0.3078 0.3524 0.2341 0.033 Uiso 1 1 calc R
C4 C 0.4838(3) 0.2786(4) 0.0305(3) 0.0233(8) Uani 1 1 d .
H4 H 0.5183 0.3342 -0.0302 0.028 Uiso 1 1 calc R
C9 C 0.9453(3) 0.3547(4) 0.4296(3) 0.0328(9) Uani 1 1 d .
H9A H 0.9718 0.4270 0.3801 0.049 Uiso 1 1 calc R
H9B H 1.0129 0.3378 0.4864 0.049 Uiso 1 1 calc R
H9C H 0.8678 0.3826 0.4649 0.049 Uiso 1 1 calc R
C10 C 1.0351(4) 0.1825(7) 0.3066(4) 0.071(2) Uani 1 1 d .
H10A H 1.0176 0.0968 0.2675 0.107 Uiso 1 1 calc R
H10B H 1.1058 0.1695 0.3612 0.107 Uiso 1 1 calc R
H10C H 1.0577 0.2525 0.2536 0.107 Uiso 1 1 calc R

loop_
_atom_site_aniso_label
_atom_site_aniso_U_11
_atom_site_aniso_U_22
_atom_site_aniso_U_33
_atom_site_aniso_U_23
_atom_site_aniso_U_13
_atom_site_aniso_U_12
S1 0.0324(4) 0.0227(5) 0.0154(4) -0.0022(3) -0.0082(3) 0.0019(3)
O1 0.0410(14) 0.0391(17) 0.0152(12) -0.0062(11) -0.0070(10) 0.0049(12)
O4 0.0244(11) 0.0304(16) 0.0279(12) -0.0015(11) -0.0032(10) 0.0035(11)
O3 0.0320(12) 0.0272(15) 0.0230(12) 0.0000(10) -0.0145(10) 0.0010(11)
O2 0.0363(13) 0.0280(16) 0.0289(13) -0.0009(11) -0.0050(11) -0.0027(12)
C2 0.0303(17) 0.040(3) 0.0267(18) -0.0072(17) -0.0022(15) -0.0046(17)
C6 0.0219(15) 0.026(2) 0.0176(15) 0.0024(14) -0.0027(12) -0.0010(14)
C7 0.0195(14) 0.040(2) 0.0251(17) -0.0055(16) -0.0095(13) 0.0054(15)
C3 0.0248(15) 0.030(2) 0.0211(16) -0.0051(15) -0.0043(13) -0.0010(15)
N1 0.0322(14) 0.0245(17) 0.0148(13) -0.0031(11) -0.0055(11) 0.0027(12)
N2 0.0318(14) 0.0240(17) 0.0197(14) -0.0057(12) -0.0124(12) 0.0048(12)
C5 0.0274(16) 0.0212(19) 0.0183(15) -0.0040(13) -0.0045(13) 0.0037(14)
C8 0.086(4) 0.038(3) 0.035(2) 0.012(2) -0.020(2) -0.004(3)
C1 0.0301(17) 0.029(2) 0.0227(16) -0.0014(15) -0.0009(14) -0.0017(15)
C4 0.0292(16) 0.025(2) 0.0156(15) -0.0006(14) -0.0043(13) 0.0007(14)
C9 0.0301(17) 0.038(2) 0.0291(18) -0.0026(16) -0.0120(15) -0.0038(16)
C10 0.0244(19) 0.117(5) 0.072(3) -0.058(4) 0.003(2) 0.002(3)

loop_
_atom_type_symbol
_atom_type_description
_atom_type_scat_dispersion_real
_atom_type_scat_dispersion_imag
_atom_type_scat_source
C C 0.0033 0.0016 'International Tables Vol C Tables 4.2.6.8 and 6.1.1.4'
H H 0.0000 0.0000 'International Tables Vol C Tables 4.2.6.8 and 6.1.1.4'
O O 0.0106 0.0060 'International Tables Vol C Tables 4.2.6.8 and 6.1.1.4'
S S 0.1246 0.1234 'International Tables Vol C Tables 4.2.6.8 and 6.1.1.4'
N N 0.0061 0.0033 'International Tables Vol C Tables 4.2.6.8 and 6.1.1.4'

loop_
_geom_angle_atom_site_label_1
_geom_angle_atom_site_label_2
_geom_angle_atom_site_label_3
_geom_angle
O2 S1 O1 118.45(16)
O2 S1 N1 110.06(15)
O1 S1 N1 110.12(15)
O2 S1 N2 108.18(16)
O1 S1 N2 112.14(15)
N1 S1 N2 95.48(14)
C6 O3 C7 121.8(3)
C1 C2 C3 107.5(3)
O4 C6 O3 128.1(3)
O4 C6 N2 122.2(3)
O3 C6 N2 109.7(3)
O3 C7 C10 111.1(3)
O3 C7 C9 102.5(3)
C10 C7 C9 110.9(3)
O3 C7 C8 107.0(3)
C10 C7 C8 114.1(4)
C9 C7 C8 110.6(3)
C2 C3 C4 105.5(3)
C4 N1 C1 105.4(3)
C4 N1 S1 106.2(2)
C1 N1 S1 115.1(2)
C6 N2 C5 121.6(3)
C6 N2 S1 125.6(2)
C5 N2 S1 112.7(2)
N2 C5 C4 104.4(3)
C2 C1 N1 103.7(3)
N1 C4 C5 106.9(2)
N1 C4 C3 103.1(3)
C5 C4 C3 114.2(3)

loop_
_geom_bond_atom_site_label_1
_geom_bond_atom_site_label_2
_geom_bond_distance
S1 O2 1.409(3)
S1 O1 1.424(2)
S1 N1 1.641(3)
S1 N2 1.671(3)
O4 C6 1.203(4)
O3 C6 1.332(4)
O3 C7 1.476(3)
C2 C1 1.508(4)
C2 C3 1.532(5)
C6 N2 1.381(4)
C7 C10 1.495(5)
C7 C9 1.512(5)
C7 C8 1.531(6)
C3 C4 1.535(4)
N1 C4 1.503(4)
N1 C1 1.509(5)
N2 C5 1.478(4)
C5 C4 1.529(4)
